data_2008258
loop_
_publ_author_name
'Ben Smail, Ridha'
'Driss, Ahmed'
'Jouini, Tahar'

_publ_section_title
;
 K~4~Ni~7~(AsO~4~)~6~
;
_journal_issue 3
_journal_name_full 'Acta Crystallographica Section C'
_journal_page_first 284
_journal_page_last 286
_journal_paper_doi 10.1107/S0108270198012293
_journal_volume 55
_journal_year 1999
_chemical_formula_iupac 'K4 Ni7 (As O4)6'
_chemical_formula_moiety 'As6 K4 Ni7 O24'
_chemical_formula_structural K4Ni7(AsO4)6
_chemical_formula_sum 'As6 K4 Ni7 O24'
_chemical_formula_weight 1400.89
_chemical_name_systematic
;
  Nickel potassium arsenate.
;
_space_group_IT_number 12
_symmetry_cell_setting monoclinic
_symmetry_space_group_name_Hall '-C 2y'
_symmetry_space_group_name_H-M 'C 1 2/m 1'
_audit_creation_method SHELXL
_cell_angle_alpha 90.00
_cell_angle_beta 104.280(10)
_cell_angle_gamma 90.00
_cell_formula_units_Z 2
_cell_length_a 10.9742(7)
_cell_length_b 14.4670(10)
_cell_length_c 6.7310(10)
_cell_measurement_reflns_used 25
_cell_measurement_temperature 293(2)
_cell_measurement_theta_max 14.52
_cell_measurement_theta_min 12.51
_cell_volume 1035.62(19)
_computing_cell_refinement 'CAD4 EXPRESS'
_computing_data_collection
;
CAD4 EXPRESS (Enraf-Nonius, 1994); Duisenberg, (1992); Mac\'icek & Yordanov,
(1992)
;
_computing_data_reduction 'MolEN (Fair, 1990)'
_computing_molecular_graphics 'ATOMS (Dowty, 1993)'
_computing_publication_material SHELXL-93
_computing_structure_refinement 'SHELXL-93 (Sheldrick, 1993)'
_computing_structure_solution 'SHELXS-86 (Sheldrick, 1990)'
_diffrn_ambient_temperature 293(2)
_diffrn_measurement_device CAD4
_diffrn_measurement_method \w/2\q
_diffrn_radiation_monochromator graphite
_diffrn_radiation_source 'fine-focus sealed tube'
_diffrn_radiation_type MoK\a
_diffrn_radiation_wavelength 0.71069
_diffrn_reflns_av_R_equivalents 0.0128
_diffrn_reflns_av_sigmaI/netI 0.0203
_diffrn_reflns_limit_h_max 13
_diffrn_reflns_limit_h_min -13
_diffrn_reflns_limit_k_max 17
_diffrn_reflns_limit_k_min 0
_diffrn_reflns_limit_l_max 8
_diffrn_reflns_limit_l_min 0
_diffrn_reflns_number 1153
_diffrn_reflns_theta_max 25.96
_diffrn_reflns_theta_min 2.38
_diffrn_standards_decay_% 0.3
_diffrn_standards_interval_time 120
_diffrn_standards_number 1
_exptl_absorpt_coefficient_mu 16.665
_exptl_absorpt_correction_T_max 0.549
_exptl_absorpt_correction_T_min 0.274
_exptl_absorpt_correction_type 'empirique par \y scans (North et al., 1968)'
_exptl_crystal_colour marron
_exptl_crystal_density_diffrn 4.493
_exptl_crystal_density_meas ?
_exptl_crystal_description parall\'el\'epip\`ede
_exptl_crystal_F_000 1324
_exptl_crystal_size_max 0.090
_exptl_crystal_size_mid 0.054
_exptl_crystal_size_min 0.036
_refine_diff_density_max 1.123
_refine_diff_density_min -1.183
_refine_ls_extinction_coef 0.0058(2)
_refine_ls_extinction_method 'SHELXL93 (Sheldrick, 1993)'
_refine_ls_goodness_of_fit_all 1.264
_refine_ls_goodness_of_fit_obs 1.306
_refine_ls_matrix_type full
_refine_ls_number_parameters 113
_refine_ls_number_reflns 1063
_refine_ls_number_restraints 0
_refine_ls_restrained_S_all 1.264
_refine_ls_restrained_S_obs 1.306
_refine_ls_R_factor_all 0.0379
_refine_ls_R_factor_obs 0.0339
_refine_ls_shift/esd_max 0.000
_refine_ls_shift/esd_mean 0.000
_refine_ls_structure_factor_coef Fsqd
_refine_ls_weighting_details 'w = 1/[\s^2^(F~o~^2^)+(0.0108P)^2^+45.5442P] where P=(F~o~^2^+2Fc^2^)/3'
_refine_ls_weighting_scheme calc
_refine_ls_wR_factor_all 0.0812
_refine_ls_wR_factor_obs 0.0798
_reflns_number_observed 973
_reflns_number_total 1063
_reflns_observed_criterion >2sigma(I)
_cod_data_source_file gs1015.cif
_cod_data_source_block gs1015
_cod_depositor_comments
;
The following automatic conversions were performed:

'_exptl_crystal_density_meas' value 'non mesur\'ee' was changed to
'?' - the value is perceived as not measured.

Automatic conversion script
Id: cif_fix_values 3008 2015-01-20 13:52:24Z robertas 

The following automatic conversions were performed:

'_symmetry_cell_setting' tag value 'monoclinique' was replaced with
'monoclinic' value as specified in the replacement file
'/home/robertas/cod-tools/perl-scripts/inputs/replacement_values.lst'.

Automatic conversion script
Id: cif_fix_values 3143 2015-03-26 13:38:13Z robertas 

The following automatic conversions were performed:

'_refine_ls_weighting_scheme' value '
calc w = 1/[\s^2^(F~o~^2^)+(0.0108P)^2^+45.5442P] where
P=(F~o~^2^+2Fc^2^)/3' was changed to 'calc'. New tag
'_refine_ls_weighting_details' was created. The value of the new tag
was set to 'w = 1/[\s^2^(F~o~^2^)+(0.0108P)^2^+45.5442P] where
P=(F~o~^2^+2Fc^2^)/3'.

Automatic conversion script
Id: cif_fix_values 3143 2015-03-26 13:38:13Z robertas 
;
_cod_original_cell_volume 1035.6(2)
_cod_original_sg_symbol_H-M 'C 2/m'
_cod_database_code 2008258

loop_
_symmetry_equiv_pos_as_xyz
'x, y, z'
'-x, y, -z'
'x+1/2, y+1/2, z'
'-x+1/2, y+1/2, -z'
'-x, -y, -z'
'x, -y, z'
'-x+1/2, -y+1/2, -z'
'x+1/2, -y+1/2, z'

loop_
_atom_site_aniso_label
_atom_site_aniso_U_11
_atom_site_aniso_U_22
_atom_site_aniso_U_33
_atom_site_aniso_U_12
_atom_site_aniso_U_13
_atom_site_aniso_U_23
Ni1 0.0095(10) 0.0059(10) 0.0109(9) 0.000 0.0033(8) 0.000
Ni2 0.0084(7) 0.0070(7) 0.0109(7) 0.000 0.0010(5) 0.000
Ni3 0.0081(5) 0.0062(5) 0.0088(5) 0.0001(4) 0.0015(4) -0.0009(4)
As1 0.0052(4) 0.0064(4) 0.0064(4) -0.0007(3) 0.0008(3) 0.0028(3)
As2 0.0074(5) 0.0036(5) 0.0125(6) 0.000 0.0017(4) 0.000
K1 0.022(2) 0.017(2) 0.016(2) -0.001(2) 0.0040(10) 0.0030(10)
K2 0.045(4) 0.045(4) 0.022(3) 0.000 0.007(3) 0.000
K3 0.164(12) 0.022(4) 0.034(4) 0.000 0.045(7) 0.000
O1 0.010(3) 0.013(3) 0.011(3) -0.001(2) 0.000(2) -0.002(2)
O2 0.010(3) 0.002(3) 0.015(3) -0.001(2) 0.003(2) -0.003(2)
O3 0.010(3) 0.006(3) 0.011(3) 0.003(2) 0.004(2) 0.003(2)
O4 0.015(3) 0.020(3) 0.007(3) -0.001(2) 0.001(2) -0.001(2)
O5 0.010(3) 0.010(3) 0.014(3) 0.001(2) 0.004(2) -0.002(2)
O6 0.018(4) 0.002(4) 0.019(4) 0.000 0.009(3) 0.000
O7 0.010(4) 0.015(4) 0.014(4) 0.000 -0.006(3) 0.000

loop_
_atom_site_label
_atom_site_fract_x
_atom_site_fract_y
_atom_site_fract_z
_atom_site_U_iso_or_equiv
_atom_site_thermal_displace_type
_atom_site_calc_flag
_atom_site_refinement_flags
_atom_site_occupancy
_atom_site_disorder_group
_atom_site_type_symbol
Ni1 0.0000 0.0000 0.0000 0.0086(4) Uani d S 1 . Ni
Ni2 0.0000 0.37640(10) 0.0000 0.0090(3) Uani d S 1 . Ni
Ni3 0.32852(9) 0.69184(7) 0.17630(10) 0.0078(3) Uani d . 1 . Ni
As1 0.09083(7) 0.19103(5) 0.27510(10) 0.0061(2) Uani d . 1 . As
As2 0.30550(10) 0.0000 -0.9735(2) 0.0079(3) Uani d S 1 . As
K1 0.6145(4) 0.1113(3) 0.5179(6) 0.0184(8) Uani d P 0.5 . K
K2 0.8051(7) 0.5000 0.5350(10) 0.038(2) Uani d SP 0.5 . K
K3 0.4375(12) 0.5000 0.4797(14) 0.070(4) Uani d SP 0.5 . K
O1 0.5104(5) 0.7836(4) 0.7738(8) 0.0120(10) Uani d . 1 . O
O2 0.4836(5) 0.6038(4) 0.1995(8) 0.0090(10) Uani d . 1 . O
O3 0.8005(5) 0.2044(4) 0.8636(8) 0.0090(10) Uani d . 1 . O
O4 0.8377(5) 0.1732(4) 0.4818(8) 0.0140(10) Uani d . 1 . O
O5 0.8108(5) 0.4056(4) 0.8788(8) 0.0110(10) Uani d . 1 . O
O6 0.8079(8) 0.0000 0.8506(13) 0.012(2) Uani d S 1 . O
O7 0.5474(8) 0.0000 0.8147(12) 0.014(2) Uani d S 1 . O

loop_
_atom_type_symbol
_atom_type_description
_atom_type_scat_dispersion_real
_atom_type_scat_dispersion_imag
_atom_type_scat_source
O O 0.0106 0.0060 'International Tables Vol C Tables 4.2.6.8 and 6.1.1.4'
K K 0.2009 0.2494 'International Tables Vol C Tables 4.2.6.8 and 6.1.1.4'
Ni Ni 0.3393 1.1124 'International Tables Vol C Tables 4.2.6.8 and 6.1.1.4'
As As 0.0499 2.0058 'International Tables Vol C Tables 4.2.6.8 and 6.1.1.4'

loop_
_geom_angle_atom_site_label_1
_geom_angle_atom_site_label_2
_geom_angle_atom_site_label_3
_geom_angle_site_symmetry_1
_geom_angle_site_symmetry_3
_geom_angle
_geom_angle_publ_flag
O2 Ni1 O2 3_445 7 180.0 n
O2 Ni1 O2 3_445 8_455 94.1(3) n
O2 Ni1 O2 7 8_455 85.9(3) n
O2 Ni1 O2 3_445 4_545 85.9(3) n
O2 Ni1 O2 7 4_545 94.1(3) n
O2 Ni1 O2 8_455 4_545 180.0 n
O2 Ni1 O6 3_445 5_656 85.8(2) n
O2 Ni1 O6 7 5_656 94.2(2) n
O2 Ni1 O6 8_455 5_656 85.8(2) n
O2 Ni1 O6 4_545 5_656 94.2(2) n
O2 Ni1 O6 3_445 1_454 94.2(2) n
O2 Ni1 O6 7 1_454 85.8(2) n
O2 Ni1 O6 8_455 1_454 94.2(2) n
O2 Ni1 O6 4_545 1_454 85.8(2) n
O6 Ni1 O6 5_656 1_454 180.0 n
O2 Ni1 K3 3_445 3_444 130.3(2) n
O2 Ni1 K3 7 3_444 49.7(2) n
O2 Ni1 K3 8_455 3_444 130.3(2) n
O2 Ni1 K3 4_545 3_444 49.7(2) n
O6 Ni1 K3 5_656 3_444 114.7(3) n
O6 Ni1 K3 1_454 3_444 65.3(3) n
O2 Ni1 K3 3_445 7_556 49.7(2) n
O2 Ni1 K3 7 7_556 130.3(2) n
O2 Ni1 K3 8_455 7_556 49.7(2) n
O2 Ni1 K3 4_545 7_556 130.3(2) n
O6 Ni1 K3 5_656 7_556 65.3(3) n
O6 Ni1 K3 1_454 7_556 114.7(3) n
K3 Ni1 K3 3_444 7_556 180.0 n
O2 Ni1 K3 3_445 7 132.8(2) n
O2 Ni1 K3 7 7 47.2(2) n
O2 Ni1 K3 8_455 7 132.8(2) n
O2 Ni1 K3 4_545 7 47.2(2) n
O6 Ni1 K3 5_656 7 92.3(3) n
O6 Ni1 K3 1_454 7 87.7(3) n
K3 Ni1 K3 3_444 7 22.4(4) n
K3 Ni1 K3 7_556 7 157.6(4) n
O2 Ni1 K3 3_445 3_445 47.2(2) n
O2 Ni1 K3 7 3_445 132.8(2) n
O2 Ni1 K3 8_455 3_445 47.2(2) n
O2 Ni1 K3 4_545 3_445 132.8(2) n
O6 Ni1 K3 5_656 3_445 87.7(3) n
O6 Ni1 K3 1_454 3_445 92.3(3) n
K3 Ni1 K3 3_444 3_445 157.6(4) n
K3 Ni1 K3 7_556 3_445 22.4(4) n
K3 Ni1 K3 7 3_445 180.0 n
O1 Ni2 O1 3_444 4_546 98.4(3) n
O1 Ni2 O5 3_444 2_656 101.0(2) n
O1 Ni2 O5 4_546 2_656 94.3(2) n
O1 Ni2 O5 3_444 1_454 94.3(2) n
O1 Ni2 O5 4_546 1_454 101.0(2) n
O5 Ni2 O5 2_656 1_454 156.5(3) n
O1 Ni2 O7 3_444 7_556 165.1(2) n
O1 Ni2 O7 4_546 7_556 92.6(2) n
O5 Ni2 O7 2_656 7_556 88.1(3) n
O5 Ni2 O7 1_454 7_556 73.6(2) n
O1 Ni2 O7 3_444 3_454 92.6(2) n
O1 Ni2 O7 4_546 3_454 165.1(2) n
O5 Ni2 O7 2_656 3_454 73.6(2) n
O5 Ni2 O7 1_454 3_454 88.1(3) n
O7 Ni2 O7 7_556 3_454 78.6(3) n
O1 Ni2 As2 3_444 7_554 100.7(2) n
O1 Ni2 As2 4_546 7_554 129.9(2) n
O5 Ni2 As2 2_656 7_554 36.7(2) n
O5 Ni2 As2 1_454 7_554 123.0(2) n
O7 Ni2 As2 7_556 7_554 79.5(2) n
O7 Ni2 As2 3_454 7_554 37.1(2) n
O1 Ni2 As2 3_444 3_456 129.9(2) n
O1 Ni2 As2 4_546 3_456 100.7(2) n
O5 Ni2 As2 2_656 3_456 123.0(2) n
O5 Ni2 As2 1_454 3_456 36.7(2) n
O7 Ni2 As2 7_556 3_456 37.0(2) n
O7 Ni2 As2 3_454 3_456 79.5(2) n
As2 Ni2 As2 7_554 3_456 101.42(5) n
O1 Ni2 K1 3_444 7 49.4(2) n
O1 Ni2 K1 4_546 7 135.9(2) n
O5 Ni2 K1 2_656 7 118.1(2) n
O5 Ni2 K1 1_454 7 60.5(2) n
O7 Ni2 K1 7_556 7 115.9(2) n
O7 Ni2 K1 3_454 7 58.9(2) n
As2 Ni2 K1 7_554 7 89.78(7) n
As2 Ni2 K1 3_456 7 86.44(7) n
O1 Ni2 K1 3_444 8_455 135.9(2) n
O1 Ni2 K1 4_546 8_455 49.4(2) n
O5 Ni2 K1 2_656 8_455 60.5(2) n
O5 Ni2 K1 1_454 8_455 118.1(2) n
O7 Ni2 K1 7_556 8_455 58.9(2) n
O7 Ni2 K1 3_454 8_455 115.9(2) n
As2 Ni2 K1 7_554 8_455 86.44(7) n
As2 Ni2 K1 3_456 8_455 89.78(7) n
K1 Ni2 K1 7 8_455 174.03(14) n
O1 Ni2 K1 3_444 8_454 45.6(2) n
O1 Ni2 K1 4_546 8_454 139.6(2) n
O5 Ni2 K1 2_656 8_454 79.3(2) n
O5 Ni2 K1 1_454 8_454 99.5(2) n
O7 Ni2 K1 7_556 8_454 126.6(2) n
O7 Ni2 K1 3_454 8_454 48.0(2) n
As2 Ni2 K1 7_554 8_454 59.81(6) n
As2 Ni2 K1 3_456 8_454 116.30(7) n
K1 Ni2 K1 7 8_454 39.83(11) n
K1 Ni2 K1 8_455 8_454 139.74(12) n
O1 Ni2 K1 3_444 7_556 139.6(2) n
O1 Ni2 K1 4_546 7_556 45.6(2) n
O5 Ni2 K1 2_656 7_556 99.5(2) n
O5 Ni2 K1 1_454 7_556 79.3(2) n
O7 Ni2 K1 7_556 7_556 48.0(2) n
O7 Ni2 K1 3_454 7_556 126.6(2) n
As2 Ni2 K1 7_554 7_556 116.30(7) n
As2 Ni2 K1 3_456 7_556 59.81(6) n
K1 Ni2 K1 7 7_556 139.74(12) n
K1 Ni2 K1 8_455 7_556 39.83(11) n
K1 Ni2 K1 8_454 7_556 174.60(13) n
O3 Ni3 O5 5_666 5_666 91.1(2) n
O3 Ni3 O4 5_666 3_455 95.2(2) n
O5 Ni3 O4 5_666 3_455 86.6(2) n
O3 Ni3 O3 5_666 3_454 82.9(2) n
O5 Ni3 O3 5_666 3_454 87.6(2) n
O4 Ni3 O3 3_455 3_454 173.9(2) n
O3 Ni3 O2 5_666 . 169.0(2) n
O5 Ni3 O2 5_666 . 98.7(2) n
O4 Ni3 O2 3_455 . 90.4(2) n
O3 Ni3 O2 3_454 . 92.5(2) n
O3 Ni3 O1 5_666 2_656 94.8(2) n
O5 Ni3 O1 5_666 2_656 173.7(2) n
O4 Ni3 O1 3_455 2_656 95.1(2) n
O3 Ni3 O1 3_454 2_656 90.8(2) n
O2 Ni3 O1 . 2_656 75.2(2) n
O3 Ni3 As1 5_666 3 132.7(2) n
O5 Ni3 As1 5_666 3 136.2(2) n
O4 Ni3 As1 3_455 3 88.1(2) n
O3 Ni3 As1 3_454 3 97.4(2) n
O2 Ni3 As1 . 3 37.84(15) n
O1 Ni3 As1 2_656 3 38.03(15) n
O3 Ni3 K3 5_666 . 142.5(2) n
O5 Ni3 K3 5_666 . 71.9(2) n
O4 Ni3 K3 3_455 . 51.8(2) n
O3 Ni3 K3 3_454 . 127.9(2) n
O2 Ni3 K3 . . 47.0(2) n
O1 Ni3 K3 2_656 . 104.4(2) n
As1 Ni3 K3 3 . 70.8(2) n
O3 Ni3 K1 5_666 5_666 59.5(2) n
O5 Ni3 K1 5_666 5_666 133.6(2) n
O4 Ni3 K1 3_455 5_666 63.7(2) n
O3 Ni3 K1 3_454 5_666 119.5(2) n
O2 Ni3 K1 . 5_666 115.4(2) n
O1 Ni3 K1 2_656 5_666 52.2(2) n
As1 Ni3 K1 3 5_666 80.68(7) n
K3 Ni3 K1 . 5_666 108.68(14) n
O3 Ni3 K1 5_666 3_455 78.2(2) n
O5 Ni3 K1 5_666 3_455 50.3(2) n
O4 Ni3 K1 3_455 3_455 41.3(2) n
O3 Ni3 K1 3_454 3_455 132.7(2) n
O2 Ni3 K1 . 3_455 112.0(2) n
O1 Ni3 K1 2_656 3_455 133.4(2) n
As1 Ni3 K1 3 3_455 127.01(7) n
K3 Ni3 K1 . 3_455 65.2(2) n
K1 Ni3 K1 5_666 3_455 86.65(9) n
O3 Ni3 K2 5_666 5_666 104.9(2) n
O5 Ni3 K2 5_666 5_666 40.5(2) n
O4 Ni3 K2 3_455 5_666 48.3(2) n
O3 Ni3 K2 3_454 5_666 126.6(2) n
O2 Ni3 K2 . 5_666 85.9(2) n
O1 Ni3 K2 2_656 5_666 139.0(2) n
As1 Ni3 K2 3 5_666 111.91(11) n
K3 Ni3 K2 . 5_666 41.6(2) n
K1 Ni3 K2 5_666 5_666 108.94(10) n
K1 Ni3 K2 3_455 5_666 28.64(10) n
O4 As1 O3 2_656 2_656 109.7(3) n
O4 As1 O2 2_656 3_445 107.6(3) n
O3 As1 O2 2_656 3_445 116.4(3) n
O4 As1 O1 2_656 4_546 116.0(3) n
O3 As1 O1 2_656 4_546 108.3(3) n
O2 As1 O1 3_445 4_546 98.8(3) n
O4 As1 Ni3 2_656 3_445 116.5(2) n
O3 As1 Ni3 2_656 3_445 133.8(2) n
O2 As1 Ni3 3_445 3_445 48.7(2) n
O1 As1 Ni3 4_546 3_445 51.0(2) n
O4 As1 K1 2_656 8_455 71.5(2) n
O3 As1 K1 2_656 8_455 101.3(2) n
O2 As1 K1 3_445 8_455 139.1(2) n
O1 As1 K1 4_546 8_455 51.9(2) n
Ni3 As1 K1 3_445 8_455 93.75(7) n
O4 As1 K3 2_656 7_556 56.6(3) n
O3 As1 K3 2_656 7_556 122.7(3) n
O2 As1 K3 3_445 7_556 52.0(3) n
O1 As1 K3 4_546 7_556 128.1(3) n
Ni3 As1 K3 3_445 7_556 84.4(2) n
K1 As1 K3 8_455 7_556 119.46(15) n
O4 As1 K1 2_656 2_656 50.8(2) n
O3 As1 K1 2_656 2_656 62.4(2) n
O2 As1 K1 3_445 2_656 112.8(2) n
O1 As1 K1 4_546 2_656 148.1(2) n
Ni3 As1 K1 3_445 2_656 157.28(8) n
K1 As1 K1 8_455 2_656 98.15(9) n
K3 As1 K1 7_556 2_656 72.9(2) n
O4 As1 K3 2_656 3_445 70.1(3) n
O3 As1 K3 2_656 3_445 137.8(2) n
O2 As1 K3 3_445 3_445 38.2(2) n
O1 As1 K3 4_546 3_445 108.9(2) n
Ni3 As1 K3 3_445 3_445 63.4(2) n
K1 As1 K3 8_455 3_445 117.21(13) n
K3 As1 K3 7_556 3_445 21.1(4) n
K1 As1 K3 2_656 3_445 93.9(2) n
O4 As1 K2 2_656 3_445 48.4(2) n
O3 As1 K2 2_656 3_445 84.0(2) n
O2 As1 K2 3_445 3_445 84.4(2) n
O1 As1 K2 4_546 3_445 163.8(2) n
Ni3 As1 K2 3_445 3_445 127.07(10) n
K1 As1 K2 8_455 3_445 116.46(11) n
K3 As1 K2 7_556 3_445 43.3(2) n
K1 As1 K2 2_656 3_445 30.39(12) n
K3 As1 K2 3_445 3_445 64.3(2) n
O6 As2 O5 5_655 3_443 115.5(2) n
O6 As2 O5 5_655 8_453 115.5(2) n
O5 As2 O5 3_443 8_453 107.0(4) n
O6 As2 O7 5_655 5_655 113.6(4) n
O5 As2 O7 3_443 5_655 101.7(2) n
O5 As2 O7 8_453 5_655 101.7(2) n
O6 As2 Ni2 5_655 7_554 134.80(13) n
O5 As2 Ni2 3_443 7_554 109.7(2) n
O5 As2 Ni2 8_453 7_554 47.0(2) n
O7 As2 Ni2 5_655 7_554 54.9(2) n
O6 As2 Ni2 5_655 3_544 134.80(14) n
O5 As2 Ni2 3_443 3_544 47.0(2) n
O5 As2 Ni2 8_453 3_544 109.7(2) n
O7 As2 Ni2 5_655 3_544 54.9(2) n
Ni2 As2 Ni2 7_554 3_544 78.58(5) n
O6 As2 K2 5_655 3_443 133.2(3) n
O5 As2 K2 3_443 3_443 53.6(2) n
O5 As2 K2 8_453 3_443 53.6(2) n
O7 As2 K2 5_655 3_443 113.3(3) n
Ni2 As2 K2 7_554 3_443 75.60(10) n
Ni2 As2 K2 3_544 3_443 75.60(11) n
O6 As2 K1 5_655 2_655 66.8(3) n
O5 As2 K1 3_443 2_655 151.0(2) n
O5 As2 K1 8_453 2_655 96.3(2) n
O7 As2 K1 5_655 2_655 55.7(2) n
Ni2 As2 K1 7_554 2_655 74.01(7) n
Ni2 As2 K1 3_544 2_655 109.12(7) n
K2 As2 K1 3_443 2_655 147.45(9) n
O6 As2 K1 5_655 5_655 66.8(3) n
O5 As2 K1 3_443 5_655 96.3(2) n
O5 As2 K1 8_453 5_655 151.0(2) n
O7 As2 K1 5_655 5_655 55.7(2) n
Ni2 As2 K1 7_554 5_655 109.12(7) n
Ni2 As2 K1 3_544 5_655 74.01(7) n
K2 As2 K1 3_443 5_655 147.45(10) n
K1 As2 K1 2_655 5_655 56.87(14) n
O6 As2 K2 5_655 3_444 46.7(3) n
O5 As2 K2 3_443 3_444 126.4(2) n
O5 As2 K2 8_453 3_444 126.4(2) n
O7 As2 K2 5_655 3_444 66.9(3) n
Ni2 As2 K2 7_554 3_444 104.51(10) n
Ni2 As2 K2 3_544 3_444 104.51(10) n
K2 As2 K2 3_443 3_444 179.9(3) n
K1 As2 K2 2_655 3_444 32.62(9) n
K1 As2 K2 5_655 3_444 32.62(9) n
O6 As2 K3 5_655 7_554 90.0(3) n
O5 As2 K3 3_443 7_554 65.8(2) n
O5 As2 K3 8_453 7_554 65.8(2) n
O7 As2 K3 5_655 7_554 156.4(3) n
Ni2 As2 K3 7_554 7_554 108.65(12) n
Ni2 As2 K3 3_544 7_554 108.65(12) n
K2 As2 K3 3_443 7_554 43.2(2) n
K1 As2 K3 2_655 7_554 141.84(12) n
K1 As2 K3 5_655 7_554 141.84(12) n
K2 As2 K3 3_444 7_554 136.7(2) n
K2 K1 K1 7_656 2_656 119.2(2) n
K2 K1 O1 7_656 5_666 122.4(3) n
K1 K1 O1 2_656 5_666 65.8(2) n
K2 K1 O4 7_656 . 77.9(3) n
K1 K1 O4 2_656 . 157.8(2) n
O1 K1 O4 5_666 . 93.4(2) n
K2 K1 O1 7_656 6_565 149.9(3) n
K1 K1 O1 2_656 6_565 59.3(2) n
O1 K1 O1 5_666 6_565 85.8(2) n
O4 K1 O1 . 6_565 113.8(2) n
K2 K1 O7 7_656 . 82.1(3) n
K1 K1 O7 2_656 . 68.2(2) n
O1 K1 O7 5_666 . 134.0(2) n
O4 K1 O7 . . 131.6(2) n
O1 K1 O7 6_565 . 69.4(2) n
K2 K1 O7 7_656 5_656 67.7(3) n
K1 K1 O7 2_656 5_656 61.3(2) n
O1 K1 O7 5_666 5_656 68.9(2) n
O4 K1 O7 . 5_656 120.3(2) n
O1 K1 O7 6_565 5_656 120.6(2) n
O7 K1 O7 . 5_656 90.7(2) n
K2 K1 O5 7_656 7_656 61.6(2) n
K1 K1 O5 2_656 7_656 114.2(2) n
O1 K1 O5 5_666 7_656 65.3(2) n
O4 K1 O5 . 7_656 59.2(2) n
O1 K1 O5 6_565 7_656 148.5(2) n
O7 K1 O5 . 7_656 140.1(2) n
O7 K1 O5 5_656 7_656 61.7(2) n
K2 K1 O3 7_656 . 105.3(3) n
K1 K1 O3 2_656 . 123.8(2) n
O1 K1 O3 5_666 . 117.0(2) n
O4 K1 O3 . . 57.2(2) n
O1 K1 O3 6_565 . 64.9(2) n
O7 K1 O3 . . 87.3(2) n
O7 K1 O3 5_656 . 173.0(2) n
O5 K1 O3 7_656 . 116.4(2) n
K2 K1 O6 7_656 . 55.7(3) n
K1 K1 O6 2_656 . 124.5(2) n
O1 K1 O6 5_666 . 169.7(2) n
O4 K1 O6 . . 76.2(2) n
O1 K1 O6 6_565 . 98.6(2) n
O7 K1 O6 . . 56.3(2) n
O7 K1 O6 5_656 . 115.8(2) n
O5 K1 O6 7_656 . 108.1(2) n
O3 K1 O6 . . 57.66(14) n
K2 K1 O4 7_656 7_656 138.3(3) n
K1 K1 O4 2_656 7_656 99.50(12) n
O1 K1 O4 5_666 7_656 58.6(2) n
O4 K1 O4 . 7_656 61.0(2) n
O1 K1 O4 6_565 7_656 63.2(2) n
O7 K1 O4 . 7_656 129.7(2) n
O7 K1 O4 5_656 7_656 127.2(2) n
O5 K1 O4 7_656 7_656 90.0(2) n
O3 K1 O4 . 7_656 58.5(2) n
O6 K1 O4 . 7_656 115.1(2) n
K2 K1 K1 7_656 6 32.6(2) n
K1 K1 K1 2_656 6 90.0 n
O1 K1 K1 5_666 6 125.9(2) n
O4 K1 K1 . 6 109.5(2) n
O1 K1 K1 6_565 6 123.59(14) n
O7 K1 K1 . 6 54.92(13) n
O7 K1 K1 5_656 6 57.11(11) n
O5 K1 K1 7_656 6 85.29(13) n
O3 K1 K1 . 6 116.58(13) n
O6 K1 K1 . 6 58.98(11) n
O4 K1 K1 7_656 6 170.46(12) n
K1 K2 K1 4_656 7_656 114.8(4) n
K1 K2 O6 4_656 7_656 86.7(3) n
K1 K2 O6 7_656 7_656 86.7(3) n
K1 K2 K3 4_656 5_666 120.0(2) n
K1 K2 K3 7_656 5_666 120.0(2) n
O6 K2 K3 7_656 5_666 74.5(3) n
K1 K2 O5 4_656 . 132.7(3) n
K1 K2 O5 7_656 . 79.5(2) n
O6 K2 O5 7_656 . 140.5(3) n
K3 K2 O5 5_666 . 80.8(3) n
K1 K2 O5 4_656 6_565 79.5(2) n
K1 K2 O5 7_656 6_565 132.7(3) n
O6 K2 O5 7_656 6_565 140.5(3) n
K3 K2 O5 5_666 6_565 80.8(3) n
O5 K2 O5 . 6_565 61.4(3) n
K1 K2 O7 4_656 3 74.0(3) n
K1 K2 O7 7_656 3 74.0(3) n
O6 K2 O7 7_656 3 143.2(4) n
K3 K2 O7 5_666 3 142.3(4) n
O5 K2 O7 . 3 67.0(2) n
O5 K2 O7 6_565 3 67.0(2) n
K1 K2 O4 4_656 7_656 167.5(4) n
K1 K2 O4 7_656 7_656 62.7(2) n
O6 K2 O4 7_656 7_656 80.9(2) n
K3 K2 O4 5_666 7_656 58.4(2) n
O5 K2 O4 . 7_656 59.8(2) n
O5 K2 O4 6_565 7_656 111.5(3) n
O7 K2 O4 3 7_656 115.2(2) n
K1 K2 O4 4_656 4_656 62.7(2) n
K1 K2 O4 7_656 4_656 167.5(4) n
O6 K2 O4 7_656 4_656 80.9(2) n
K3 K2 O4 5_666 4_656 58.4(2) n
O5 K2 O4 . 4_656 111.5(3) n
O5 K2 O4 6_565 4_656 59.8(2) n
O7 K2 O4 3 4_656 115.2(2) n
O4 K2 O4 7_656 4_656 116.7(3) n
K1 K2 O7 4_656 7_656 61.2(2) n
K1 K2 O7 7_656 7_656 61.2(2) n
O6 K2 O7 7_656 7_656 57.4(3) n
K3 K2 O7 5_666 7_656 131.9(3) n
O5 K2 O7 . 7_656 137.4(3) n
O5 K2 O7 6_565 7_656 137.4(3) n
O7 K2 O7 3 7_656 85.8(3) n
O4 K2 O7 7_656 7_656 109.7(2) n
O4 K2 O7 4_656 7_656 109.7(2) n
K1 K2 As2 4_656 3_557 107.4(2) n
K1 K2 As2 7_656 3_557 107.4(2) n
O6 K2 As2 7_656 3_557 152.4(3) n
K3 K2 As2 5_666 3_557 77.9(3) n
O5 K2 As2 . 3_557 30.73(14) n
O5 K2 As2 6_565 3_557 30.73(14) n
O7 K2 As2 3 3_557 64.5(2) n
O4 K2 As2 7_656 3_557 84.7(2) n
O4 K2 As2 4_656 3_557 84.7(2) n
O7 K2 As2 7_656 3_557 150.3(3) n
K1 K2 As2 4_656 3_556 72.5(2) n
K1 K2 As2 7_656 3_556 72.5(2) n
O6 K2 As2 7_656 3_556 27.8(2) n
K3 K2 As2 5_666 3_556 102.3(3) n
O5 K2 As2 . 3_556 149.27(14) n
O5 K2 As2 6_565 3_556 149.27(14) n
O7 K2 As2 3 3_556 115.4(3) n
O4 K2 As2 7_656 3_556 95.4(2) n
O4 K2 As2 4_656 3_556 95.4(2) n
O7 K2 As2 7_656 3_556 29.6(2) n
As2 K2 As2 3_557 3_556 179.9(3) n
K3 K3 O2 5_666 6_565 76.7(6) n
K3 K3 O2 5_666 . 76.7(6) n
O2 K3 O2 6_565 . 71.9(3) n
K3 K3 O2 5_666 2_656 73.4(7) n
O2 K3 O2 6_565 2_656 150.1(5) n
O2 K3 O2 . 2_656 100.8(3) n
K3 K3 O2 5_666 5_666 73.4(6) n
O2 K3 O2 6_565 5_666 100.8(3) n
O2 K3 O2 . 5_666 150.1(5) n
O2 K3 O2 2_656 5_666 70.7(3) n
K3 K3 K2 5_666 5_666 170.6(10) n
O2 K3 K2 6_565 5_666 110.7(4) n
O2 K3 K2 . 5_666 110.7(4) n
O2 K3 K2 2_656 5_666 99.1(3) n
O2 K3 K2 5_666 5_666 99.1(3) n
K3 K3 O4 5_666 8_455 113.1(3) n
O2 K3 O4 6_565 8_455 67.6(2) n
O2 K3 O4 . 8_455 134.0(4) n
O2 K3 O4 2_656 8_455 125.2(3) n
O2 K3 O4 5_666 8_455 61.2(2) n
K2 K3 O4 5_666 8_455 66.4(3) n
K3 K3 O4 5_666 3_455 113.1(3) n
O2 K3 O4 6_565 3_455 134.0(4) n
O2 K3 O4 . 3_455 67.6(2) n
O2 K3 O4 2_656 3_455 61.2(2) n
O2 K3 O4 5_666 3_455 125.2(3) n
K2 K3 O4 5_666 3_455 66.4(3) n
O4 K3 O4 8_455 3_455 132.7(5) n
K3 K3 O6 5_666 3_455 118.6(9) n
O2 K3 O6 6_565 3_455 142.3(2) n
O2 K3 O6 . 3_455 142.3(2) n
O2 K3 O6 2_656 3_455 57.8(2) n
O2 K3 O6 5_666 3_455 57.8(2) n
K2 K3 O6 5_666 3_455 52.0(3) n
O4 K3 O6 8_455 3_455 74.8(2) n
O4 K3 O6 3_455 3_455 74.8(2) n
K3 K3 As1 5_666 4_556 96.8(5) n
O2 K3 As1 6_565 4_556 158.2(3) n
O2 K3 As1 . 4_556 86.36(12) n
O2 K3 As1 2_656 4_556 31.36(13) n
O2 K3 As1 5_666 4_556 97.1(3) n
K2 K3 As1 5_666 4_556 78.4(2) n
O4 K3 As1 8_455 4_556 133.1(4) n
O4 K3 As1 3_455 4_556 30.24(12) n
O6 K3 As1 3_455 4_556 59.00(13) n
K3 K3 As1 5_666 7_556 96.8(5) n
O2 K3 As1 6_565 7_556 86.36(12) n
O2 K3 As1 . 7_556 158.2(3) n
O2 K3 As1 2_656 7_556 97.1(3) n
O2 K3 As1 5_666 7_556 31.36(13) n
K2 K3 As1 5_666 7_556 78.4(2) n
O4 K3 As1 8_455 7_556 30.24(12) n
O4 K3 As1 3_455 7_556 133.1(4) n
O6 K3 As1 3_455 7_556 59.00(13) n
As1 K3 As1 4_556 7_556 115.2(3) n
K3 K3 Ni1 5_666 3_556 81.5(8) n
O2 K3 Ni1 6_565 3_556 137.2(3) n
O2 K3 Ni1 . 3_556 137.2(3) n
O2 K3 Ni1 2_656 3_556 37.1(2) n
O2 K3 Ni1 5_666 3_556 37.1(2) n
K2 K3 Ni1 5_666 3_556 89.1(3) n
O4 K3 Ni1 8_455 3_556 88.5(2) n
O4 K3 Ni1 3_455 3_556 88.5(2) n
O6 K3 Ni1 3_455 3_556 37.1(2) n
As1 K3 Ni1 4_556 3_556 60.04(13) n
As1 K3 Ni1 7_556 3_556 60.04(13) n
As1 O1 Ni2 4_556 3_556 120.0(3) n
As1 O1 Ni3 4_556 2_656 90.9(2) n
Ni2 O1 Ni3 3_556 2_656 118.5(3) n
As1 O1 K1 4_556 5_666 96.6(2) n
Ni2 O1 K1 3_556 5_666 93.6(2) n
Ni3 O1 K1 2_656 5_666 137.3(3) n
As1 O1 K1 4_556 6_565 131.3(3) n
Ni2 O1 K1 3_556 6_565 102.2(2) n
Ni3 O1 K1 2_656 6_565 89.2(2) n
K1 O1 K1 5_666 6_565 54.9(2) n
As1 O2 Ni1 3 3 124.6(3) n
As1 O2 Ni3 3 . 93.4(2) n
Ni1 O2 Ni3 3 . 126.5(3) n
As1 O2 K3 3 . 117.4(3) n
Ni1 O2 K3 3 . 96.8(2) n
Ni3 O2 K3 . . 96.1(3) n
As1 O2 K3 3 5_666 96.6(3) n
Ni1 O2 K3 3 5_666 93.2(2) n
Ni3 O2 K3 . 5_666 120.7(3) n
K3 O2 K3 . 5_666 29.9(5) n
As1 O3 Ni3 2_656 5_666 124.9(3) n
As1 O3 Ni3 2_656 3_546 127.2(3) n
Ni3 O3 Ni3 5_666 3_546 97.1(2) n
As1 O3 K1 2_656 . 87.6(2) n
Ni3 O3 K1 5_666 . 84.9(2) n
Ni3 O3 K1 3_546 . 130.8(2) n
As1 O4 Ni3 2_656 3_545 150.1(4) n
As1 O4 K1 2_656 . 100.6(3) n
Ni3 O4 K1 3_545 . 108.4(2) n
As1 O4 K3 2_656 3_545 93.2(3) n
Ni3 O4 K3 3_545 3_545 92.1(3) n
K1 O4 K3 . 3_545 94.1(3) n
As1 O4 K2 2_656 7_656 106.8(3) n
Ni3 O4 K2 3_545 7_656 100.3(2) n
K1 O4 K2 . 7_656 39.4(2) n
K3 O4 K2 3_545 7_656 55.3(3) n
As1 O4 K1 2_656 7_656 78.9(2) n
Ni3 O4 K1 3_545 7_656 80.7(2) n
K1 O4 K1 . 7_656 119.0(2) n
K3 O4 K1 3_545 7_656 146.8(3) n
K2 O4 K1 7_656 7_656 157.9(3) n
As2 O5 Ni3 3_557 5_666 121.9(3) n
As2 O5 Ni2 3_557 1_656 96.3(3) n
Ni3 O5 Ni2 5_666 1_656 124.1(3) n
As2 O5 K2 3_557 . 95.7(3) n
Ni3 O5 K2 5_666 . 109.7(3) n
Ni2 O5 K2 1_656 . 104.6(3) n
As2 O5 K1 3_557 7_656 130.2(3) n
Ni3 O5 K1 5_666 7_656 98.0(2) n
Ni2 O5 K1 1_656 7_656 82.3(2) n
K2 O5 K1 . 7_656 38.94(15) n
As2 O6 Ni1 5_655 1_656 123.4(5) n
As2 O6 K2 5_655 7_656 105.5(4) n
Ni1 O6 K2 1_656 7_656 131.1(4) n
As2 O6 K1 5_655 6 84.1(3) n
Ni1 O6 K1 1_656 6 140.1(2) n
K2 O6 K1 7_656 6 37.6(2) n
As2 O6 K1 5_655 . 84.1(3) n
Ni1 O6 K1 1_656 . 140.1(2) n
K2 O6 K1 7_656 . 37.6(2) n
K1 O6 K1 6 . 62.0(2) n
As2 O6 K3 5_655 3_545 159.1(5) n
Ni1 O6 K3 1_656 3_545 77.5(3) n
K2 O6 K3 7_656 3_545 53.5(3) n
K1 O6 K3 6 3_545 78.0(3) n
K1 O6 K3 . 3_545 78.0(3) n
As2 O7 Ni2 5_655 7_556 88.0(3) n
As2 O7 Ni2 5_655 3_546 88.0(3) n
Ni2 O7 Ni2 7_556 3_546 101.3(3) n
As2 O7 K1 5_655 6 94.1(3) n
Ni2 O7 K1 7_556 6 164.3(3) n
Ni2 O7 K1 3_546 6 94.23(11) n
As2 O7 K1 5_655 . 94.1(3) n
Ni2 O7 K1 7_556 . 94.23(11) n
Ni2 O7 K1 3_546 . 164.3(3) n
K1 O7 K1 6 . 70.2(3) n
As2 O7 K2 5_655 3_445 177.7(5) n
Ni2 O7 K2 7_556 3_445 93.4(2) n
Ni2 O7 K2 3_546 3_445 93.4(2) n
K1 O7 K2 6 3_445 84.0(2) n
K1 O7 K2 . 3_445 84.0(2) n
As2 O7 K1 5_655 5_656 140.6(3) n
Ni2 O7 K1 7_556 5_656 130.9(3) n
Ni2 O7 K1 3_546 5_656 79.32(15) n
K1 O7 K1 6 5_656 50.5(2) n
K1 O7 K1 . 5_656 89.3(2) n
K2 O7 K1 3_445 5_656 38.29(14) n
As2 O7 K1 5_655 2_656 140.6(3) n
Ni2 O7 K1 7_556 2_656 79.32(15) n
Ni2 O7 K1 3_546 2_656 130.9(3) n
K1 O7 K1 6 2_656 89.3(2) n
K1 O7 K1 . 2_656 50.5(2) n
K2 O7 K1 3_445 2_656 38.29(14) n
K1 O7 K1 5_656 2_656 65.8(2) n
As2 O7 K2 5_655 7_656 83.5(3) n
Ni2 O7 K2 7_556 7_656 128.7(2) n
Ni2 O7 K2 3_546 7_656 128.7(2) n
K1 O7 K2 6 7_656 36.70(14) n
K1 O7 K2 . 7_656 36.70(14) n
K2 O7 K2 3_445 7_656 94.2(3) n
K1 O7 K2 5_656 7_656 76.1(2) n
K1 O7 K2 2_656 7_656 76.1(2) n

loop_
_geom_bond_atom_site_label_1
_geom_bond_atom_site_label_2
_geom_bond_site_symmetry_2
_geom_bond_distance
_geom_bond_publ_flag
Ni1 O2 3_445 2.052(5) y
Ni1 O2 7 2.052(5) y
Ni1 O2 8_455 2.052(5) y
Ni1 O2 4_545 2.052(5) y
Ni1 O6 5_656 2.100(8) y
Ni1 O6 1_454 2.100(8) y
Ni1 K3 3_444 3.398(9) n
Ni1 K3 7_556 3.398(9) n
Ni1 K3 7 3.463(9) n
Ni1 K3 3_445 3.463(9) n
Ni2 O1 3_444 2.054(6) y
Ni2 O1 4_546 2.054(6) y
Ni2 O5 2_656 2.078(5) y
Ni2 O5 1_454 2.078(5) y
Ni2 O7 7_556 2.311(6) y
Ni2 O7 3_454 2.311(6) y
Ni2 As2 7_554 2.8230(10) n
Ni2 As2 3_456 2.8234(13) n
Ni2 K1 7 3.406(4) n
Ni2 K1 8_455 3.406(4) n
Ni2 K1 8_454 3.762(4) n
Ni2 K1 7_556 3.762(4) n
Ni3 O3 5_666 2.035(5) y
Ni3 O5 5_666 2.046(6) y
Ni3 O4 3_455 2.052(5) y
Ni3 O3 3_454 2.059(5) y
Ni3 O2 . 2.100(5) y
Ni3 O1 2_656 2.169(6) y
Ni3 As1 3 2.7901(12) n
Ni3 K3 . 3.478(6) n
Ni3 K1 5_666 3.479(4) n
Ni3 K1 3_455 3.850(4) n
Ni3 K2 5_666 3.877(5) n
As1 O4 2_656 1.651(5) y
As1 O3 2_656 1.698(5) y
As1 O2 3_445 1.715(5) y
As1 O1 4_546 1.719(6) y
As1 Ni3 3_445 2.7901(12) n
As1 K1 8_455 3.272(4) n
As1 K3 7_556 3.273(5) n
As1 K1 2_656 3.392(4) n
As1 K3 3_445 3.676(7) n
As1 K2 3_445 3.768(5) n
As2 O6 5_655 1.656(8) y
As2 O5 3_443 1.698(6) y
As2 O5 8_453 1.698(6) y
As2 O7 5_655 1.702(8) y
As2 Ni2 7_554 2.8234(13) n
As2 Ni2 3_544 2.8234(13) n
As2 K2 3_443 3.307(7) n
As2 K1 2_655 3.382(4) n
As2 K1 5_655 3.382(4) n
As2 K2 3_444 3.424(7) n
As2 K3 7_554 3.773(11) n
K1 K2 7_656 1.912(6) n
K1 K1 2_656 2.464(8) n
K1 O1 5_666 2.592(7) n
K1 O4 . 2.675(7) n
K1 O1 6_565 2.748(7) n
K1 O7 . 2.802(8) n
K1 O7 5_656 2.966(8) n
K1 O5 7_656 2.990(7) n
K1 O3 . 3.009(7) n
K1 O6 . 3.126(8) n
K1 O4 7_656 3.162(7) n
K1 K1 6 3.221(8) n
K2 K1 4_656 1.912(6) n
K2 K1 7_656 1.912(6) n
K2 O6 7_656 2.586(11) n
K2 K3 5_666 2.640(14) n
K2 O5 . 2.674(8) n
K2 O5 6_565 2.674(8) n
K2 O7 3 2.854(11) n
K2 O4 7_656 2.943(7) n
K2 O4 4_656 2.943(7) n
K2 O7 7_656 3.169(11) n
K2 As2 3_557 3.307(7) n
K2 As2 3_556 3.424(7) n
K3 K3 5_666 1.33(2) n
K3 O2 6_565 2.557(9) n
K3 O2 . 2.557(9) n
K3 O2 2_656 2.597(10) n
K3 O2 5_666 2.597(10) n
K3 K2 5_666 2.640(14) n
K3 O4 8_455 2.735(8) n
K3 O4 3_455 2.735(8) n
K3 O6 3_455 3.163(12) n
K3 As1 4_556 3.273(5) n
K3 As1 7_556 3.273(5) n
K3 Ni1 3_556 3.398(9) n
O1 As1 4_556 1.719(6) n
O1 Ni2 3_556 2.054(6) n
O1 Ni3 2_656 2.169(6) n
O1 K1 5_666 2.592(7) n
O1 K1 6_565 2.748(7) n
O2 As1 3 1.715(5) n
O2 Ni1 3 2.052(5) n
O2 K3 5_666 2.597(10) n
O3 As1 2_656 1.698(5) n
O3 Ni3 5_666 2.035(5) n
O3 Ni3 3_546 2.059(5) n
O4 As1 2_656 1.651(5) n
O4 Ni3 3_545 2.052(5) n
O4 K3 3_545 2.735(8) n
O4 K2 7_656 2.943(7) n
O4 K1 7_656 3.162(7) n
O5 As2 3_557 1.698(6) n
O5 Ni3 5_666 2.046(6) n
O5 Ni2 1_656 2.078(5) n
O5 K1 7_656 2.990(7) n
O6 As2 5_655 1.656(8) n
O6 Ni1 1_656 2.100(8) n
O6 K2 7_656 2.586(11) n
O6 K1 6 3.126(8) n
O6 K3 3_545 3.163(12) n
O7 As2 5_655 1.702(8) n
O7 Ni2 7_556 2.311(6) n
O7 Ni2 3_546 2.311(6) n
O7 K1 6 2.802(8) n
O7 K2 3_445 2.854(11) n
O7 K1 5_656 2.966(8) n
O7 K1 2_656 2.966(8) n
O7 K2 7_656 3.169(11) n
